data_2221185
loop_
_publ_author_name
'Wang, Zhi-Gang'
'Wang, Rong'
'Zhang, Yi'
'Zhi, Feng'
'Yang, Yi-Lin'

_publ_section_title 2-[6,8-Dibromo-3-(4-hydroxycyclohexyl)-1,2,3,4-tetrahydroquinazolin-2-yl]-6-methoxyphenol
_journal_coeditor_code SJ2575
_journal_issue 3
_journal_name_full 'Acta Crystallographica Section E'
_journal_page_first o550
_journal_paper_doi 10.1107/S1600536809005182
_journal_volume 65
_journal_year 2009
_chemical_formula_iupac 'C21 H24 Br2 N2 O3'
_chemical_formula_moiety 'C21 H24 Br2 N2 O3'
_chemical_formula_sum 'C21 H24 Br2 N2 O3'
_chemical_formula_weight 512.24
_chemical_name_systematic ?
_space_group_IT_number 2
_symmetry_cell_setting triclinic
_symmetry_space_group_name_Hall '-P 1'
_symmetry_space_group_name_H-M 'P -1'
_atom_sites_solution_hydrogens geom
_atom_sites_solution_primary direct
_atom_sites_solution_secondary difmap
_audit_creation_method SHELXL-97
_cell_angle_alpha 73.870(3)
_cell_angle_beta 78.226(3)
_cell_angle_gamma 67.031(2)
_cell_formula_units_Z 2
_cell_length_a 8.695(2)
_cell_length_b 11.124(3)
_cell_length_c 12.090(2)
_cell_measurement_reflns_used 2079
_cell_measurement_temperature 298(2)
_cell_measurement_theta_max 24.6
_cell_measurement_theta_min 2.3
_cell_volume 1028.2(4)
_computing_cell_refinement 'SAINT (Bruker, 2002)'
_computing_data_collection 'SMART (Bruker, 2002)'
_computing_data_reduction 'SAINT (Bruker, 2002)'
_computing_molecular_graphics 'SHELXTL (Sheldrick, 2008)'
_computing_publication_material 'SHELXTL (Sheldrick, 2008)'
_computing_structure_refinement 'SHELXL97 (Sheldrick, 2008)'
_computing_structure_solution 'SHELXS97 (Sheldrick, 2008)'
_diffrn_ambient_temperature 298(2)
_diffrn_measured_fraction_theta_full 0.961
_diffrn_measured_fraction_theta_max 0.961
_diffrn_measurement_device_type 'Bruker SMART CCD area detector'
_diffrn_measurement_method '\w scans'
_diffrn_radiation_monochromator graphite
_diffrn_radiation_source 'fine-focus sealed tube'
_diffrn_radiation_type MoK\a
_diffrn_radiation_wavelength 0.71073
_diffrn_reflns_av_R_equivalents 0.0322
_diffrn_reflns_av_sigmaI/netI 0.0614
_diffrn_reflns_limit_h_max 10
_diffrn_reflns_limit_h_min -11
_diffrn_reflns_limit_k_max 14
_diffrn_reflns_limit_k_min -14
_diffrn_reflns_limit_l_max 15
_diffrn_reflns_limit_l_min -15
_diffrn_reflns_number 8514
_diffrn_reflns_theta_full 26.98
_diffrn_reflns_theta_max 26.98
_diffrn_reflns_theta_min 1.76
_diffrn_standards_number 0
_exptl_absorpt_coefficient_mu 3.967
_exptl_absorpt_correction_T_max 0.3824
_exptl_absorpt_correction_T_min 0.3824
_exptl_absorpt_correction_type multi-scan
_exptl_absorpt_process_details '(SADABS; Sheldrick, 1996)'
_exptl_crystal_colour colorless
_exptl_crystal_density_diffrn 1.655
_exptl_crystal_density_method 'not measured'
_exptl_crystal_description block
_exptl_crystal_F_000 516
_exptl_crystal_size_max 0.30
_exptl_crystal_size_mid 0.30
_exptl_crystal_size_min 0.30
_refine_diff_density_max 0.513
_refine_diff_density_min -0.413
_refine_ls_extinction_method none
_refine_ls_goodness_of_fit_ref 1.018
_refine_ls_hydrogen_treatment constr
_refine_ls_matrix_type full
_refine_ls_number_parameters 256
_refine_ls_number_reflns 4305
_refine_ls_number_restraints 0
_refine_ls_restrained_S_all 1.018
_refine_ls_R_factor_all 0.0719
_refine_ls_R_factor_gt 0.0423
_refine_ls_shift/su_max 0.001
_refine_ls_shift/su_max_lt 0.001
_refine_ls_shift/su_mean <0.001
_refine_ls_structure_factor_coef Fsqd
_refine_ls_weighting_details 'calc w=1/[\s^2^(Fo^2^)+(0.0423P)^2^+0.0168P] where P=(Fo^2^+2Fc^2^)/3'
_refine_ls_weighting_scheme calc
_refine_ls_wR_factor_gt 0.0869
_refine_ls_wR_factor_ref 0.0962
_reflns_number_gt 3035
_reflns_number_total 4305
_reflns_threshold_expression 'I > 2\s(I)'
_cod_data_source_file sj2575.cif
_cod_data_source_block I
_cod_database_code 2221185
_cod_database_fobs_code 2221185

loop_
_symmetry_equiv_pos_as_xyz
'x, y, z'
'-x, -y, -z'

loop_
_atom_site_type_symbol
_atom_site_label
_atom_site_fract_x
_atom_site_fract_y
_atom_site_fract_z
_atom_site_U_iso_or_equiv
_atom_site_adp_type
_atom_site_calc_flag
_atom_site_refinement_flags
_atom_site_occupancy
_atom_site_disorder_assembly
_atom_site_disorder_group
Br Br1 1.17738(5) 0.24247(4) 0.32321(4) 0.04726(14) Uani d . 1 . .
Br Br2 1.28346(5) 0.54977(4) 0.58131(3) 0.04402(14) Uani d . 1 . .
O O1 0.2331(3) 0.9422(3) 0.3052(2) 0.0418(7) Uani d . 1 . .
H H1 0.1581 0.9883 0.2635 0.063 Uiso calc R 1 . .
O O2 0.9413(3) 0.8807(3) -0.1082(2) 0.0430(7) Uani d . 1 . .
H H2 0.8961 0.8692 -0.0416 0.065 Uiso calc R 1 . .
O O3 1.1435(4) 0.9116(3) -0.2940(2) 0.0510(7) Uani d . 1 . .
N N1 1.0518(4) 0.5182(3) 0.1542(2) 0.0305(7) Uani d . 1 . .
H H1A 1.0527 0.4432 0.1469 0.037 Uiso calc R 1 . .
N N2 0.9133(3) 0.7617(3) 0.1103(2) 0.0249(6) Uani d . 1 . .
C C1 1.1053(4) 0.6460(3) 0.2638(3) 0.0265(8) Uani d . 1 . .
C C2 1.1080(4) 0.5243(3) 0.2507(3) 0.0263(7) Uani d . 1 . .
C C3 1.1674(4) 0.4110(3) 0.3381(3) 0.0287(8) Uani d . 1 . .
C C4 1.2199(4) 0.4172(3) 0.4357(3) 0.0317(8) Uani d . 1 . .
H H4 1.2586 0.3405 0.4931 0.038 Uiso calc R 1 . .
C C5 1.2143(4) 0.5386(4) 0.4468(3) 0.0302(8) Uani d . 1 . .
C C6 1.1591(4) 0.6523(3) 0.3620(3) 0.0306(8) Uani d . 1 . .
H H6 1.1576 0.7334 0.3702 0.037 Uiso calc R 1 . .
C C7 1.0414(4) 0.7698(3) 0.1692(3) 0.0259(7) Uani d . 1 . .
H H7A 0.9929 0.8481 0.2027 0.031 Uiso calc R 1 . .
H H7B 1.1349 0.7799 0.1128 0.031 Uiso calc R 1 . .
C C8 0.7481(4) 0.7705(3) 0.1797(3) 0.0269(8) Uani d . 1 . .
H H8 0.7560 0.6812 0.2263 0.032 Uiso calc R 1 . .
C C9 0.6954(4) 0.8659(4) 0.2601(3) 0.0377(9) Uani d . 1 . .
H H9A 0.6977 0.9525 0.2156 0.045 Uiso calc R 1 . .
H H9B 0.7751 0.8324 0.3168 0.045 Uiso calc R 1 . .
C C10 0.5210(5) 0.8823(4) 0.3222(3) 0.0410(10) Uani d . 1 . .
H H10A 0.5213 0.7973 0.3722 0.049 Uiso calc R 1 . .
H H10B 0.4908 0.9464 0.3705 0.049 Uiso calc R 1 . .
C C11 0.3920(4) 0.9293(3) 0.2392(3) 0.0322(8) Uani d . 1 . .
H H11 0.3880 1.0175 0.1918 0.039 Uiso calc R 1 . .
C C12 0.4406(4) 0.8330(4) 0.1607(3) 0.0414(10) Uani d . 1 . .
H H12A 0.3600 0.8662 0.1045 0.050 Uiso calc R 1 . .
H H12B 0.4380 0.7468 0.2062 0.050 Uiso calc R 1 . .
C C13 0.6155(4) 0.8160(4) 0.0976(3) 0.0378(9) Uani d . 1 . .
H H13A 0.6452 0.7509 0.0504 0.045 Uiso calc R 1 . .
H H13B 0.6143 0.9006 0.0463 0.045 Uiso calc R 1 . .
C C14 0.9912(4) 0.6381(3) 0.0655(3) 0.0255(7) Uani d . 1 . .
H H14 0.9030 0.6289 0.0329 0.031 Uiso calc R 1 . .
C C15 1.1251(4) 0.6565(4) -0.0355(3) 0.0296(8) Uani d . 1 . .
C C16 1.0875(4) 0.7752(4) -0.1185(3) 0.0298(8) Uani d . 1 . .
C C17 1.1986(5) 0.7917(4) -0.2178(3) 0.0367(9) Uani d . 1 . .
C C18 1.3514(5) 0.6900(5) -0.2301(3) 0.0454(11) Uani d . 1 . .
H H18 1.4274 0.7007 -0.2951 0.055 Uiso calc R 1 . .
C C19 1.3921(5) 0.5718(4) -0.1457(4) 0.0476(11) Uani d . 1 . .
H H19 1.4954 0.5038 -0.1541 0.057 Uiso calc R 1 . .
C C20 1.2793(4) 0.5554(4) -0.0496(3) 0.0368(9) Uani d . 1 . .
H H20 1.3068 0.4759 0.0063 0.044 Uiso calc R 1 . .
C C21 1.2282(7) 0.9219(5) -0.4076(3) 0.0797(17) Uani d . 1 . .
H H21A 1.3418 0.9132 -0.4048 0.120 Uiso calc R 1 . .
H H21B 1.1715 1.0074 -0.4549 0.120 Uiso calc R 1 . .
H H21C 1.2288 0.8521 -0.4400 0.120 Uiso calc R 1 . .

loop_
_atom_site_aniso_label
_atom_site_aniso_U_11
_atom_site_aniso_U_22
_atom_site_aniso_U_33
_atom_site_aniso_U_12
_atom_site_aniso_U_13
_atom_site_aniso_U_23
Br1 0.0577(3) 0.0246(2) 0.0575(3) -0.00942(19) -0.0134(2) -0.00831(19)
Br2 0.0490(3) 0.0547(3) 0.0320(2) -0.0205(2) -0.01256(18) -0.00628(18)
O1 0.0277(14) 0.0408(16) 0.0439(16) -0.0053(13) 0.0025(12) -0.0038(13)
O2 0.0370(16) 0.0440(16) 0.0302(14) -0.0040(13) 0.0040(12) -0.0011(12)
O3 0.0602(19) 0.0570(18) 0.0303(15) -0.0259(16) 0.0092(13) -0.0038(14)
N1 0.0405(18) 0.0227(15) 0.0294(16) -0.0106(14) -0.0055(14) -0.0073(13)
N2 0.0216(15) 0.0262(15) 0.0263(15) -0.0077(12) -0.0019(12) -0.0068(12)
C1 0.0208(18) 0.0288(19) 0.0291(18) -0.0088(15) -0.0031(15) -0.0048(15)
C2 0.0186(18) 0.0276(18) 0.0313(19) -0.0066(15) 0.0006(14) -0.0094(15)
C3 0.028(2) 0.0219(18) 0.036(2) -0.0074(16) -0.0032(16) -0.0082(16)
C4 0.027(2) 0.029(2) 0.031(2) -0.0038(17) -0.0074(16) -0.0005(16)
C5 0.0239(19) 0.039(2) 0.0297(19) -0.0106(17) -0.0051(15) -0.0097(17)
C6 0.0249(19) 0.032(2) 0.037(2) -0.0127(16) 0.0005(16) -0.0098(17)
C7 0.0232(18) 0.0268(18) 0.0297(18) -0.0096(15) -0.0042(15) -0.0073(15)
C8 0.0257(19) 0.0221(17) 0.0311(19) -0.0081(15) -0.0016(15) -0.0047(15)
C9 0.030(2) 0.048(2) 0.035(2) -0.0078(18) -0.0039(17) -0.0168(18)
C10 0.036(2) 0.048(2) 0.032(2) -0.0031(19) -0.0032(18) -0.0155(18)
C11 0.028(2) 0.0266(19) 0.036(2) -0.0076(16) 0.0033(16) -0.0049(16)
C12 0.027(2) 0.050(2) 0.050(2) -0.0111(19) -0.0040(18) -0.018(2)
C13 0.027(2) 0.054(3) 0.039(2) -0.0119(19) -0.0026(17) -0.0247(19)
C14 0.0221(18) 0.0295(19) 0.0270(18) -0.0080(15) -0.0046(14) -0.0098(15)
C15 0.027(2) 0.039(2) 0.0253(18) -0.0134(17) -0.0032(15) -0.0096(16)
C16 0.025(2) 0.037(2) 0.0259(18) -0.0096(17) -0.0037(15) -0.0072(16)
C17 0.038(2) 0.049(2) 0.028(2) -0.020(2) 0.0007(17) -0.0109(18)
C18 0.035(2) 0.073(3) 0.037(2) -0.026(2) 0.0066(19) -0.024(2)
C19 0.026(2) 0.062(3) 0.054(3) -0.003(2) -0.001(2) -0.032(2)
C20 0.026(2) 0.042(2) 0.041(2) -0.0053(18) -0.0057(17) -0.0149(18)
C21 0.131(5) 0.086(4) 0.029(2) -0.063(4) 0.027(3) -0.013(2)

loop_
_atom_type_symbol
_atom_type_description
_atom_type_scat_dispersion_real
_atom_type_scat_dispersion_imag
_atom_type_scat_source
C C 0.0033 0.0016 'International Tables Vol C Tables 4.2.6.8 and 6.1.1.4'
H H 0.0000 0.0000 'International Tables Vol C Tables 4.2.6.8 and 6.1.1.4'
N N 0.0061 0.0033 'International Tables Vol C Tables 4.2.6.8 and 6.1.1.4'
O O 0.0106 0.0060 'International Tables Vol C Tables 4.2.6.8 and 6.1.1.4'
Br Br -0.2901 2.4595 'International Tables Vol C Tables 4.2.6.8 and 6.1.1.4'

loop_
_geom_angle_atom_site_label_1
_geom_angle_atom_site_label_2
_geom_angle_atom_site_label_3
_geom_angle_site_symmetry_1
_geom_angle_site_symmetry_3
_geom_angle
_geom_angle_publ_flag
C11 O1 H1 . . 109.5 ?
C16 O2 H2 . . 109.5 ?
C17 O3 C21 . . 117.3(3) ?
C2 N1 C14 . . 120.0(3) ?
C2 N1 H1A . . 120.0 ?
C14 N1 H1A . . 120.0 ?
C14 N2 C7 . . 107.0(2) ?
C14 N2 C8 . . 112.1(2) ?
C7 N2 C8 . . 116.3(2) ?
C6 C1 C2 . . 120.2(3) ?
C6 C1 C7 . . 121.4(3) ?
C2 C1 C7 . . 118.4(3) ?
N1 C2 C3 . . 121.7(3) ?
N1 C2 C1 . . 120.4(3) ?
C3 C2 C1 . . 118.0(3) ?
C4 C3 C2 . . 121.9(3) ?
C4 C3 Br1 . . 118.5(3) ?
C2 C3 Br1 . . 119.6(3) ?
C5 C4 C3 . . 118.9(3) ?
C5 C4 H4 . . 120.6 ?
C3 C4 H4 . . 120.6 ?
C6 C5 C4 . . 121.1(3) ?
C6 C5 Br2 . . 119.3(3) ?
C4 C5 Br2 . . 119.6(3) ?
C5 C6 C1 . . 119.9(3) ?
C5 C6 H6 . . 120.0 ?
C1 C6 H6 . . 120.0 ?
N2 C7 C1 . . 111.6(3) ?
N2 C7 H7A . . 109.3 ?
C1 C7 H7A . . 109.3 ?
N2 C7 H7B . . 109.3 ?
C1 C7 H7B . . 109.3 ?
H7A C7 H7B . . 108.0 ?
N2 C8 C9 . . 112.9(3) ?
N2 C8 C13 . . 108.8(3) ?
C9 C8 C13 . . 109.3(3) ?
N2 C8 H8 . . 108.6 ?
C9 C8 H8 . . 108.6 ?
C13 C8 H8 . . 108.6 ?
C8 C9 C10 . . 112.0(3) ?
C8 C9 H9A . . 109.2 ?
C10 C9 H9A . . 109.2 ?
C8 C9 H9B . . 109.2 ?
C10 C9 H9B . . 109.2 ?
H9A C9 H9B . . 107.9 ?
C11 C10 C9 . . 112.0(3) ?
C11 C10 H10A . . 109.2 ?
C9 C10 H10A . . 109.2 ?
C11 C10 H10B . . 109.2 ?
C9 C10 H10B . . 109.2 ?
H10A C10 H10B . . 107.9 ?
O1 C11 C10 . . 107.9(3) ?
O1 C11 C12 . . 112.8(3) ?
C10 C11 C12 . . 109.8(3) ?
O1 C11 H11 . . 108.8 ?
C10 C11 H11 . . 108.8 ?
C12 C11 H11 . . 108.8 ?
C11 C12 C13 . . 110.9(3) ?
C11 C12 H12A . . 109.5 ?
C13 C12 H12A . . 109.5 ?
C11 C12 H12B . . 109.5 ?
C13 C12 H12B . . 109.5 ?
H12A C12 H12B . . 108.1 ?
C8 C13 C12 . . 112.7(3) ?
C8 C13 H13A . . 109.1 ?
C12 C13 H13A . . 109.1 ?
C8 C13 H13B . . 109.1 ?
C12 C13 H13B . . 109.1 ?
H13A C13 H13B . . 107.8 ?
N1 C14 N2 . . 113.6(3) ?
N1 C14 C15 . . 113.8(3) ?
N2 C14 C15 . . 109.0(3) ?
N1 C14 H14 . . 106.7 ?
N2 C14 H14 . . 106.7 ?
C15 C14 H14 . . 106.7 ?
C16 C15 C20 . . 118.9(3) ?
C16 C15 C14 . . 118.9(3) ?
C20 C15 C14 . . 122.1(3) ?
O2 C16 C15 . . 122.2(3) ?
O2 C16 C17 . . 116.8(3) ?
C15 C16 C17 . . 121.0(3) ?
O3 C17 C18 . . 126.0(3) ?
O3 C17 C16 . . 114.9(3) ?
C18 C17 C16 . . 119.1(4) ?
C17 C18 C19 . . 120.2(4) ?
C17 C18 H18 . . 119.9 ?
C19 C18 H18 . . 119.9 ?
C20 C19 C18 . . 120.1(4) ?
C20 C19 H19 . . 120.0 ?
C18 C19 H19 . . 120.0 ?
C19 C20 C15 . . 120.6(4) ?
C19 C20 H20 . . 119.7 ?
C15 C20 H20 . . 119.7 ?
O3 C21 H21A . . 109.5 ?
O3 C21 H21B . . 109.5 ?
H21A C21 H21B . . 109.5 ?
O3 C21 H21C . . 109.5 ?
H21A C21 H21C . . 109.5 ?
H21B C21 H21C . . 109.5 ?

loop_
_geom_bond_atom_site_label_1
_geom_bond_atom_site_label_2
_geom_bond_site_symmetry_2
_geom_bond_distance
_geom_bond_publ_flag
Br1 C3 . 1.900(3) ?
Br2 C5 . 1.895(3) ?
O1 C11 . 1.423(4) ?
O1 H1 . 0.8200 ?
O2 C16 . 1.364(4) ?
O2 H2 . 0.8200 ?
O3 C17 . 1.363(4) ?
O3 C21 . 1.416(4) ?
N1 C2 . 1.381(4) ?
N1 C14 . 1.448(4) ?
N1 H1A . 0.8600 ?
N2 C14 . 1.476(4) ?
N2 C7 . 1.482(4) ?
N2 C8 . 1.490(4) ?
C1 C6 . 1.389(4) ?
C1 C2 . 1.396(4) ?
C1 C7 . 1.517(4) ?
C2 C3 . 1.395(5) ?
C3 C4 . 1.376(4) ?
C4 C5 . 1.376(5) ?
C4 H4 . 0.9300 ?
C5 C6 . 1.374(5) ?
C6 H6 . 0.9300 ?
C7 H7A . 0.9700 ?
C7 H7B . 0.9700 ?
C8 C9 . 1.513(5) ?
C8 C13 . 1.518(4) ?
C8 H8 . 0.9800 ?
C9 C10 . 1.514(5) ?
C9 H9A . 0.9700 ?
C9 H9B . 0.9700 ?
C10 C11 . 1.499(5) ?
C10 H10A . 0.9700 ?
C10 H10B . 0.9700 ?
C11 C12 . 1.509(5) ?
C11 H11 . 0.9800 ?
C12 C13 . 1.520(5) ?
C12 H12A . 0.9700 ?
C12 H12B . 0.9700 ?
C13 H13A . 0.9700 ?
C13 H13B . 0.9700 ?
C14 C15 . 1.535(4) ?
C14 H14 . 0.9800 ?
C15 C16 . 1.385(5) ?
C15 C20 . 1.388(5) ?
C16 C17 . 1.397(5) ?
C17 C18 . 1.381(5) ?
C18 C19 . 1.391(6) ?
C18 H18 . 0.9300 ?
C19 C20 . 1.379(5) ?
C19 H19 . 0.9300 ?
C20 H20 . 0.9300 ?
C21 H21A . 0.9600 ?
C21 H21B . 0.9600 ?
C21 H21C . 0.9600 ?

loop_
_geom_hbond_atom_site_label_D
_geom_hbond_atom_site_label_H
_geom_hbond_atom_site_label_A
_geom_hbond_site_symmetry_A
_geom_hbond_distance_DH
_geom_hbond_distance_HA
_geom_hbond_distance_DA
_geom_hbond_angle_DHA
O2 H2 N2 . 0.82 1.89 2.614(3) 146.5
O1 H1 O3 2_675 0.82 2.41 3.048(4) 135.3
O1 H1 O2 2_675 0.82 2.13 2.897(4) 154.6
